data_4032948
loop_
_publ_author_name
'Sasano, Yoshifumi'
'Sato, Ryuma'
'Shigeta, Yasuteru'
'Yasuda, Nobuhiro'
'Maeda, Hiromitsu'

_publ_section_title
;
 H-Aggregated \p-Systems Based on Disulfide-Linked Dimers of
 Dipyrrolyldiketone Boron Complexes.
;
_journal_issue 20
_journal_name_full 'The Journal of organic chemistry'
_journal_page_first 11166
_journal_page_last 11172
_journal_paper_doi 10.1021/acs.joc.7b02185
_journal_volume 82
_journal_year 2017
_chemical_formula_moiety 'C47 H34 B2 Cl2 F4 N4 O5 S2'
_chemical_formula_sum 'C47 H34 B2 Cl2 F4 N4 O5 S2'
_chemical_formula_weight 967.42
_chemical_melting_point ?
_space_group_crystal_system monoclinic
_space_group_IT_number 15
_space_group_name_Hall '-C 2yc'
_space_group_name_H-M_alt 'C 1 2/c 1'
_symmetry_space_group_name_Hall '-C 2yc'
_symmetry_space_group_name_H-M 'C 1 2/c 1'
_atom_sites_solution_hydrogens mixed
_audit_creation_method SHELXL-2014/7
_cell_angle_alpha 90
_cell_angle_beta 95.790(5)
_cell_angle_gamma 90
_cell_formula_units_Z 4
_cell_length_a 8.896(3)
_cell_length_b 31.258(10)
_cell_length_c 16.540(6)
_cell_measurement_reflns_used 12312
_cell_measurement_temperature 100(2)
_cell_measurement_theta_max 28.052
_cell_measurement_theta_min 2.635
_cell_volume 4576(3)
_computing_cell_refinement 'Rapid Auto(Rigaku)'
_computing_data_collection 'Rapid Auto(Rigaku)'
_computing_data_reduction 'Rapid Auto(Rigaku)'
_computing_structure_refinement 'SHELXL-2014/7 (Sheldrick, 2014)'
_computing_structure_solution 'SHELXS-97 (Sheldrick, 1990)'
_diffrn_ambient_temperature 100(2)
_diffrn_detector_area_resol_mean 29
_diffrn_measured_fraction_theta_full 0.984
_diffrn_measured_fraction_theta_max 0.981
_diffrn_measurement_device_type 'Rigaku Saturn 724'
_diffrn_measurement_method 'Oscillation Photograph'
_diffrn_radiation_type Synchrotron
_diffrn_radiation_wavelength 0.78291
_diffrn_reflns_av_R_equivalents 0.2543
_diffrn_reflns_av_unetI/netI 0.3134
_diffrn_reflns_Laue_measured_fraction_full 0.984
_diffrn_reflns_Laue_measured_fraction_max 0.981
_diffrn_reflns_limit_h_max 10
_diffrn_reflns_limit_h_min -10
_diffrn_reflns_limit_k_max 35
_diffrn_reflns_limit_k_min -37
_diffrn_reflns_limit_l_max 19
_diffrn_reflns_limit_l_min -19
_diffrn_reflns_number 12312
_diffrn_reflns_point_group_measured_fraction_full 0.984
_diffrn_reflns_point_group_measured_fraction_max 0.981
_diffrn_reflns_theta_full 28.018
_diffrn_reflns_theta_max 28.052
_diffrn_reflns_theta_min 2.635
_diffrn_source 'synchrotron radiation SPring-8 BL40XU'
_exptl_absorpt_coefficient_mu 0.386
_exptl_absorpt_correction_T_max 1.000
_exptl_absorpt_correction_T_min 0.154
_exptl_absorpt_correction_type multi-scan
_exptl_absorpt_process_details 'ABSCOR (T.Higashi, 2001)'
_exptl_crystal_colour red
_exptl_crystal_density_diffrn 1.404
_exptl_crystal_density_meas ?
_exptl_crystal_description needle
_exptl_crystal_F_000 1984
_exptl_crystal_size_max 0.010
_exptl_crystal_size_mid 0.010
_exptl_crystal_size_min 0.010
_refine_diff_density_max 0.411
_refine_diff_density_min -0.388
_refine_diff_density_rms 0.088
_refine_ls_extinction_method none
_refine_ls_goodness_of_fit_ref 0.891
_refine_ls_hydrogen_treatment constr
_refine_ls_matrix_type full
_refine_ls_number_parameters 302
_refine_ls_number_reflns 4096
_refine_ls_number_restraints 0
_refine_ls_restrained_S_all 0.891
_refine_ls_R_factor_all 0.2755
_refine_ls_R_factor_gt 0.0983
_refine_ls_shift/su_max 0.000
_refine_ls_shift/su_mean 0.000
_refine_ls_structure_factor_coef Fsqd
_refine_ls_weighting_details 'w=1/[\s^2^(Fo^2^)+(0.1017P)^2^] where P=(Fo^2^+2Fc^2^)/3'
_refine_ls_weighting_scheme calc
_refine_ls_wR_factor_gt 0.2227
_refine_ls_wR_factor_ref 0.3156
_reflns_Friedel_coverage 0.000
_reflns_number_gt 1213
_reflns_number_total 4096
_reflns_threshold_expression 'I > 2\s(I)'
_cod_data_source_file jo7b02185_si_002.cif
_cod_data_source_block shelxl_compound_7b_needle
_cod_depositor_comments
;
The following automatic conversions were performed:

'_chemical_melting_point' value 'not measured' was changed to '?' -
the value is undefined or not given.

'_exptl_crystal_density_meas' value 'not measured' was changed to '?'
- the value is perceived as not measured.

Automatic conversion script
Id: cif_fix_values 4973 2017-02-22 13:04:09Z antanas 

 Adding full bibliography for 4032943--4032949.cif.
;
_cod_database_code 4032948
_shelx_shelxl_version_number 2014/7
_shelx_space_group_comment
;
The symmetry employed for this shelxl refinement is uniquely defined
by the following loop, which should always be used as a source of
symmetry information in preference to the above space-group names.
They are only intended as comments.
;
_shelx_estimated_absorpt_t_min 0.996
_shelx_estimated_absorpt_t_max 0.996

loop_
_space_group_symop_operation_xyz
'x, y, z'
'-x, y, -z+1/2'
'x+1/2, y+1/2, z'
'-x+1/2, y+1/2, -z+1/2'
'-x, -y, -z'
'x, -y, z-1/2'
'-x+1/2, -y+1/2, -z'
'x+1/2, -y+1/2, z-1/2'

loop_
_atom_site_label
_atom_site_type_symbol
_atom_site_fract_x
_atom_site_fract_y
_atom_site_fract_z
_atom_site_U_iso_or_equiv
_atom_site_adp_type
_atom_site_occupancy
_atom_site_site_symmetry_order
_atom_site_calc_flag
_atom_site_refinement_flags_posn
_atom_site_refinement_flags_adp
_atom_site_refinement_flags_occupancy
_atom_site_disorder_assembly
_atom_site_disorder_group
S1 S 0.0701(2) 0.45954(8) 0.20036(18) 0.0629(8) Uani 1 1 d . . . . .
F0 F 0.3640(5) 0.31364(16) 0.1603(3) 0.0678(16) Uani 1 1 d . . . . .
F1 F 0.2412(5) 0.28651(17) 0.2633(4) 0.0679(16) Uani 1 1 d . . . . .
O0 O 0.1160(6) 0.3347(2) 0.1717(4) 0.0640(19) Uani 1 1 d . . . . .
N0 N 0.4820(7) 0.4068(2) 0.3667(5) 0.056(2) Uani 1 1 d . . . . .
H15 H 0.5030 0.3792 0.3684 0.068 Uiso 1 1 calc R U . . .
O1 O 0.3222(6) 0.3573(2) 0.2690(4) 0.0544(17) Uani 1 1 d . . . . .
N1 N -0.1340(8) 0.3416(3) 0.0760(5) 0.066(2) Uani 1 1 d . . . . .
H16 H -0.1113 0.3160 0.0959 0.079 Uiso 1 1 calc R U . . .
C0 C 0.1477(8) 0.4078(3) 0.2058(6) 0.048(2) Uani 1 1 d . . . . .
C1 C 0.2773(9) 0.3977(3) 0.2604(6) 0.056(3) Uani 1 1 d . . . . .
C2 C 0.3669(10) 0.4253(3) 0.3143(6) 0.057(3) Uani 1 1 d . . . . .
C3 C -0.0581(9) 0.3783(3) 0.1015(6) 0.058(3) Uani 1 1 d . . . . .
C4 C 0.7049(10) 0.3839(4) 0.5041(6) 0.065(3) Uani 1 1 d . . . . .
H1 H 0.6455 0.3615 0.4787 0.078 Uiso 1 1 calc R U . . .
C5 C -0.2396(11) 0.3938(3) 0.0003(7) 0.067(3) Uani 1 1 d . . . . .
H11 H -0.3019 0.4088 -0.0402 0.081 Uiso 1 1 calc R U . . .
C6 C 0.0719(9) 0.3753(3) 0.1607(6) 0.060(3) Uani 1 1 d . . . . .
C7 C 0.4947(10) 0.4762(3) 0.3910(7) 0.069(3) Uani 1 1 d . . . . .
H12 H 0.5270 0.5032 0.4129 0.083 Uiso 1 1 calc R U . . .
C8 C 0.5569(10) 0.4366(3) 0.4145(6) 0.059(3) Uani 1 1 d . . . . .
C9 C -0.5814(10) 0.2591(4) -0.0729(9) 0.088(4) Uani 1 1 d . . . . .
H2 H -0.6600 0.2400 -0.0923 0.105 Uiso 1 1 calc R U . . .
C10 C -0.3602(10) 0.3170(4) -0.0147(7) 0.071(3) Uani 1 1 d . . . . .
C11 C -0.3952(10) 0.2826(4) 0.0352(8) 0.076(3) Uani 1 1 d . . . . .
H3 H -0.3442 0.2794 0.0881 0.091 Uiso 1 1 calc R U . . .
C12 C 0.6783(10) 0.4262(3) 0.4770(7) 0.063(3) Uani 1 1 d . . . . .
C13 C -0.1258(9) 0.4117(3) 0.0528(7) 0.067(3) Uani 1 1 d . . . . .
H13 H -0.0982 0.4410 0.0557 0.080 Uiso 1 1 calc R U . . .
C14 C 0.7688(10) 0.4590(3) 0.5151(7) 0.072(3) Uani 1 1 d . . . . .
H4 H 0.7559 0.4878 0.4976 0.086 Uiso 1 1 calc R U . . .
C15 C -0.5435(12) 0.2920(4) -0.1222(9) 0.090(4) Uani 1 1 d . . . . .
H5 H -0.5921 0.2947 -0.1758 0.108 Uiso 1 1 calc R U . . .
C16 C -0.2480(10) 0.3493(4) 0.0167(7) 0.072(3) Uani 1 1 d . . . . .
C17 C 0.8172(10) 0.3738(4) 0.5677(7) 0.078(3) Uani 1 1 d . . . . .
H6 H 0.8360 0.3450 0.5837 0.093 Uiso 1 1 calc R U . . .
C18 C -0.5069(11) 0.2530(3) 0.0054(8) 0.078(4) Uani 1 1 d . . . . .
H7 H -0.5315 0.2293 0.0376 0.094 Uiso 1 1 calc R U . . .
C19 C 0.8765(12) 0.4485(4) 0.5783(8) 0.083(3) Uani 1 1 d . . . . .
H8 H 0.9372 0.4708 0.6033 0.099 Uiso 1 1 calc R U . . .
C20 C 0.9003(11) 0.4074(4) 0.6068(7) 0.080(3) Uani 1 1 d . . . . .
H9 H 0.9718 0.4018 0.6522 0.096 Uiso 1 1 calc R U . . .
B0 B 0.2628(11) 0.3229(4) 0.2165(8) 0.056(3) Uani 1 1 d . . . . .
C21 C 0.3764(10) 0.4695(3) 0.3297(7) 0.073(3) Uani 1 1 d . . . . .
H14 H 0.3138 0.4909 0.3033 0.087 Uiso 1 1 calc R U . . .
C22 C -0.4341(12) 0.3212(4) -0.0933(7) 0.081(3) Uani 1 1 d . . . . .
H10 H -0.4089 0.3442 -0.1270 0.097 Uiso 1 1 calc R U . . .
C24 C 0.0000 0.2816(5) 0.7500 0.102(7) Uani 1 2 d S T P . .
H17 H 0.0604 0.2629 0.7893 0.123 Uiso 0.5 1 calc R U P . .
H18 H -0.0604 0.2629 0.7107 0.123 Uiso 0.5 1 calc R U P . .
Cl1 Cl -0.1233(3) 0.31266(10) 0.8025(2) 0.0970(11) Uani 1 1 d . . . . .
O2 O -0.5991(11) 0.4090(3) -0.2439(7) 0.052(3) Uiso 0.5 1 d . . P A 1
H2A H -0.5693 0.4222 -0.2017 0.078 Uiso 0.5 1 d R U P A 1
H2B H -0.5726 0.4148 -0.2893 0.078 Uiso 0.5 1 d R U P A 1
O3 O -0.2849(13) 0.4323(3) -0.2123(7) 0.052(3) Uiso 0.5 1 d . . P B 2
H3A H -0.3776 0.4289 -0.2234 0.078 Uiso 0.5 1 d R U P B 2
H3B H -0.2663 0.4173 -0.1713 0.078 Uiso 0.5 1 d R U P B 2

loop_
_atom_site_aniso_label
_atom_site_aniso_U_11
_atom_site_aniso_U_22
_atom_site_aniso_U_33
_atom_site_aniso_U_23
_atom_site_aniso_U_13
_atom_site_aniso_U_12
S1 0.0371(12) 0.0697(17) 0.079(2) 0.0082(16) -0.0100(12) -0.0019(11)
F0 0.035(3) 0.082(4) 0.081(4) -0.016(3) -0.017(3) 0.006(3)
F1 0.053(3) 0.070(4) 0.075(4) -0.001(3) -0.022(3) -0.007(3)
O0 0.039(3) 0.071(5) 0.078(5) -0.005(4) -0.019(3) -0.001(3)
N0 0.036(4) 0.057(5) 0.074(6) -0.010(5) -0.007(4) 0.007(4)
O1 0.033(3) 0.060(4) 0.067(5) -0.002(4) -0.013(3) 0.008(3)
N1 0.031(4) 0.084(6) 0.079(7) -0.016(5) -0.012(4) 0.012(4)
C0 0.027(4) 0.051(5) 0.063(7) -0.002(5) -0.007(4) 0.007(4)
C1 0.028(5) 0.070(7) 0.067(8) -0.001(6) -0.008(5) 0.005(4)
C2 0.040(5) 0.069(7) 0.061(8) 0.000(6) -0.010(5) 0.000(5)
C3 0.032(5) 0.066(7) 0.072(8) -0.013(6) -0.014(5) 0.002(5)
C4 0.044(6) 0.081(8) 0.067(8) -0.001(6) -0.008(5) -0.012(5)
C5 0.052(6) 0.075(8) 0.070(8) 0.004(6) -0.015(5) 0.002(5)
C6 0.021(4) 0.079(7) 0.076(8) 0.004(6) -0.010(4) -0.008(5)
C7 0.043(6) 0.075(7) 0.086(9) -0.005(6) -0.014(5) -0.007(5)
C8 0.036(5) 0.072(7) 0.067(8) -0.010(6) -0.005(5) -0.006(5)
C9 0.027(5) 0.110(10) 0.120(13) -0.045(9) -0.024(6) -0.002(6)
C10 0.038(5) 0.108(9) 0.064(9) -0.002(8) -0.003(5) 0.009(6)
C11 0.041(6) 0.100(8) 0.085(10) -0.034(8) -0.004(6) 0.002(6)
C12 0.032(5) 0.079(7) 0.077(9) -0.027(7) 0.000(5) -0.011(5)
C13 0.030(5) 0.073(7) 0.096(9) 0.011(7) 0.002(5) -0.003(5)
C14 0.041(5) 0.083(7) 0.087(9) -0.002(7) -0.014(5) -0.002(5)
C15 0.055(7) 0.104(9) 0.105(12) -0.014(9) -0.014(7) -0.002(7)
C16 0.032(5) 0.109(9) 0.074(9) -0.011(7) -0.001(5) -0.006(6)
C17 0.038(6) 0.109(9) 0.083(10) -0.008(7) -0.005(6) 0.000(6)
C18 0.055(7) 0.082(8) 0.097(11) -0.033(7) 0.002(7) -0.001(6)
C19 0.056(7) 0.097(9) 0.089(10) -0.008(8) -0.020(6) -0.013(6)
C20 0.053(6) 0.108(9) 0.074(9) 0.007(8) -0.015(6) 0.012(7)
B0 0.028(5) 0.069(8) 0.070(10) 0.006(8) -0.006(5) 0.009(5)
C21 0.039(5) 0.079(8) 0.100(10) 0.005(7) 0.004(6) 0.002(5)
C22 0.060(7) 0.107(9) 0.071(9) -0.011(8) -0.012(6) 0.002(7)
C24 0.078(12) 0.106(13) 0.128(18) 0.000 0.039(12) 0.000
Cl1 0.0659(18) 0.104(2) 0.118(3) -0.018(2) -0.0068(17) 0.0075(16)

loop_
_atom_type_symbol
_atom_type_description
_atom_type_scat_dispersion_real
_atom_type_scat_dispersion_imag
_atom_type_scat_source
C C -0.0020 0.0020 'International Tables Vol C Tables 4.2.6.8 and 6.1.1.4'
H H 0.0000 0.0000 'International Tables Vol C Tables 4.2.6.8 and 6.1.1.4'
B B -0.0010 0.0009 'International Tables Vol C Tables 4.2.6.8 and 6.1.1.4'
F F -0.0053 0.0127 'International Tables Vol C Tables 4.2.6.8 and 6.1.1.4'
N N -0.0031 0.0041 'International Tables Vol C Tables 4.2.6.8 and 6.1.1.4'
O O -0.0041 0.0075 'International Tables Vol C Tables 4.2.6.8 and 6.1.1.4'
S S 0.1225 0.1511 'International Tables Vol C Tables 4.2.6.8 and 6.1.1.4'
Cl Cl 0.1428 0.1934 'International Tables Vol C Tables 4.2.6.8 and 6.1.1.4'

loop_
_geom_angle_atom_site_label_1
_geom_angle_atom_site_label_2
_geom_angle_atom_site_label_3
_geom_angle
_geom_angle_site_symmetry_1
_geom_angle_site_symmetry_3
C0 S1 S1 102.4(3) . 2
C6 O0 B0 122.5(8) . .
C8 N0 C2 111.2(8) . .
C1 O1 B0 123.7(8) . .
C16 N1 C3 112.3(9) . .
C6 C0 C1 119.7(8) . .
C6 C0 S1 118.5(7) . .
C1 C0 S1 121.6(7) . .
O1 C1 C2 111.5(8) . .
O1 C1 C0 119.5(8) . .
C2 C1 C0 128.9(9) . .
N0 C2 C21 105.6(9) . .
N0 C2 C1 117.6(9) . .
C21 C2 C1 136.7(10) . .
N1 C3 C13 105.9(9) . .
N1 C3 C6 119.2(9) . .
C13 C3 C6 134.6(9) . .
C12 C4 C17 122.0(10) . .
C13 C5 C16 109.0(10) . .
O0 C6 C0 120.0(8) . .
O0 C6 C3 111.1(9) . .
C0 C6 C3 128.9(9) . .
C8 C7 C21 108.4(9) . .
N0 C8 C7 106.9(9) . .
N0 C8 C12 123.1(9) . .
C7 C8 C12 129.9(10) . .
C15 C9 C18 121.8(11) . .
C22 C10 C11 120.2(11) . .
C22 C10 C16 119.9(12) . .
C11 C10 C16 119.9(11) . .
C10 C11 C18 119.1(12) . .
C4 C12 C14 118.1(10) . .
C4 C12 C8 121.7(9) . .
C14 C12 C8 120.2(10) . .
C5 C13 C3 107.6(9) . .
C19 C14 C12 118.9(11) . .
C9 C15 C22 119.7(13) . .
N1 C16 C5 105.2(9) . .
N1 C16 C10 124.0(11) . .
C5 C16 C10 130.5(11) . .
C20 C17 C4 118.5(11) . .
C9 C18 C11 118.8(12) . .
C20 C19 C14 123.4(11) . .
C19 C20 C17 118.9(11) . .
F0 B0 F1 109.6(8) . .
F0 B0 O1 109.5(8) . .
F1 B0 O1 109.5(9) . .
F0 B0 O0 108.5(9) . .
F1 B0 O0 108.4(8) . .
O1 B0 O0 111.3(8) . .
C7 C21 C2 107.8(10) . .
C15 C22 C10 120.4(12) . .
Cl1 C24 Cl1 112.9(9) 2_556 .

loop_
_geom_bond_atom_site_label_1
_geom_bond_atom_site_label_2
_geom_bond_distance
_geom_bond_site_symmetry_2
S1 C0 1.759(8) .
S1 S1 2.159(5) 2
F0 B0 1.387(11) .
F1 B0 1.400(12) .
O0 C6 1.334(11) .
O0 B0 1.482(12) .
N0 C8 1.354(11) .
N0 C2 1.399(11) .
O1 C1 1.327(10) .
O1 B0 1.450(13) .
N1 C16 1.360(13) .
N1 C3 1.376(11) .
C0 C6 1.392(12) .
C0 C1 1.426(12) .
C1 C2 1.426(13) .
C2 C21 1.404(13) .
C3 C13 1.413(13) .
C3 C6 1.441(13) .
C4 C12 1.407(13) .
C4 C17 1.412(14) .
C5 C13 1.384(14) .
C5 C16 1.418(13) .
C7 C8 1.395(13) .
C7 C21 1.402(15) .
C8 C12 1.455(14) .
C9 C15 1.375(16) .
C9 C18 1.408(16) .
C10 C22 1.404(14) .
C10 C11 1.409(14) .
C10 C16 1.478(14) .
C11 C18 1.409(14) .
C12 C14 1.412(13) .
C14 C19 1.386(15) .
C15 C22 1.383(15) .
C17 C20 1.402(14) .
C19 C20 1.378(14) .
C24 Cl1 1.759(9) 2_556
C24 Cl1 1.759(9) .
O2 O2 1.794(19) 2_454

loop_
_geom_torsion_atom_site_label_1
_geom_torsion_atom_site_label_2
_geom_torsion_atom_site_label_3
_geom_torsion_atom_site_label_4
_geom_torsion
_geom_torsion_site_symmetry_1
S1 S1 C0 C6 91.3(7) 2
S1 S1 C0 C1 -82.9(7) 2
B0 O1 C1 C2 -173.2(8) .
B0 O1 C1 C0 10.5(13) .
C6 C0 C1 O1 -1.5(13) .
S1 C0 C1 O1 172.7(6) .
C6 C0 C1 C2 -177.1(9) .
S1 C0 C1 C2 -2.9(14) .
C8 N0 C2 C21 2.0(10) .
C8 N0 C2 C1 -179.7(8) .
O1 C1 C2 N0 -0.9(12) .
C0 C1 C2 N0 175.0(8) .
O1 C1 C2 C21 176.7(10) .
C0 C1 C2 C21 -7.4(19) .
C16 N1 C3 C13 -2.0(11) .
C16 N1 C3 C6 -176.3(8) .
B0 O0 C6 C0 -13.9(13) .
B0 O0 C6 C3 167.7(8) .
C1 C0 C6 O0 3.4(13) .
S1 C0 C6 O0 -170.9(6) .
C1 C0 C6 C3 -178.6(9) .
S1 C0 C6 C3 7.1(14) .
N1 C3 C6 O0 11.3(12) .
C13 C3 C6 O0 -160.9(10) .
N1 C3 C6 C0 -166.8(9) .
C13 C3 C6 C0 20.9(18) .
C2 N0 C8 C7 -2.6(10) .
C2 N0 C8 C12 177.5(8) .
C21 C7 C8 N0 2.1(11) .
C21 C7 C8 C12 -178.0(10) .
C22 C10 C11 C18 -1.1(14) .
C16 C10 C11 C18 177.5(8) .
C17 C4 C12 C14 0.5(14) .
C17 C4 C12 C8 -176.5(9) .
N0 C8 C12 C4 -13.9(15) .
C7 C8 C12 C4 166.2(10) .
N0 C8 C12 C14 169.1(9) .
C7 C8 C12 C14 -10.8(16) .
C16 C5 C13 C3 1.7(12) .
N1 C3 C13 C5 0.1(11) .
C6 C3 C13 C5 173.1(10) .
C4 C12 C14 C19 -1.6(14) .
C8 C12 C14 C19 175.5(9) .
C18 C9 C15 C22 -3.0(16) .
C3 N1 C16 C5 3.0(11) .
C3 N1 C16 C10 -171.9(9) .
C13 C5 C16 N1 -2.9(11) .
C13 C5 C16 C10 171.6(10) .
C22 C10 C16 N1 -155.2(10) .
C11 C10 C16 N1 26.3(14) .
C22 C10 C16 C5 31.2(16) .
C11 C10 C16 C5 -147.3(11) .
C12 C4 C17 C20 2.4(15) .
C15 C9 C18 C11 2.9(15) .
C10 C11 C18 C9 -0.8(14) .
C12 C14 C19 C20 -0.3(17) .
C14 C19 C20 C17 3.3(17) .
C4 C17 C20 C19 -4.2(15) .
C1 O1 B0 F0 101.0(9) .
C1 O1 B0 F1 -138.7(8) .
C1 O1 B0 O0 -18.9(13) .
C6 O0 B0 F0 -99.9(10) .
C6 O0 B0 F1 141.1(8) .
C6 O0 B0 O1 20.6(13) .
C8 C7 C21 C2 -0.9(12) .
N0 C2 C21 C7 -0.6(11) .
C1 C2 C21 C7 -178.5(11) .
C9 C15 C22 C10 1.0(16) .
C11 C10 C22 C15 1.0(15) .
C16 C10 C22 C15 -177.5(9) .
